data_4064896
loop_
_publ_author_name
'Gao, Wei'
'Song, Li-Cheng'
'Yin, Bang-Shao'
'Zan, Hui-Ning'
'Wang, De-Fu'
'Song, Hai-Bin'

_publ_section_title
;
 Synthesis and Characterization of Single, Double, and Triple Butterfly
 [2Fe2E] (E = Se, S) Cluster Complexes Related to the Active Site of
 [FeFe]-Hydrogenases
;
_journal_issue 15
_journal_name_full Organometallics
_journal_page_first 4097
_journal_paper_doi 10.1021/om200395g
_journal_volume 30
_journal_year 2011
_chemical_formula_sum 'C16 H11 Fe2 N O7 Se2'
_chemical_formula_weight 598.88
_chemical_name_systematic
; 
 ? 
;
_space_group_IT_number 4
_symmetry_cell_setting monoclinic
_symmetry_space_group_name_Hall 'P 2yb'
_symmetry_space_group_name_H-M 'P 1 21 1'
_atom_sites_solution_hydrogens geom
_atom_sites_solution_primary direct
_atom_sites_solution_secondary difmap
_audit_creation_method SHELXL-97
_cell_angle_alpha 90.00
_cell_angle_beta 105.36(3)
_cell_angle_gamma 90.00
_cell_formula_units_Z 6
_cell_length_a 14.870(3)
_cell_length_b 10.359(2)
_cell_length_c 20.674(4)
_cell_measurement_reflns_used 8343
_cell_measurement_temperature 113(2)
_cell_measurement_theta_max 27.872
_cell_measurement_theta_min 1.420
_cell_volume 3070.8(11)
_computing_cell_refinement crystalclear
_computing_data_collection 'crystalclear(Rigaku/MSC Inc., 2005)'
_computing_data_reduction crystalclear
_computing_molecular_graphics 'Bruker SHELXTL'
_computing_publication_material 'Bruker SHELXTL'
_computing_structure_refinement 'SHELXL-97 (Sheldrick, 1997)'
_computing_structure_solution 'SHELXS-97 (Sheldrick, 1990)'
_diffrn_ambient_temperature 113(2)
_diffrn_detector_area_resol_mean 7.31
_diffrn_measured_fraction_theta_full 0.999
_diffrn_measured_fraction_theta_max 0.999
_diffrn_measurement_device_type 'rigaku saturn CCD area detector'
_diffrn_measurement_method '\w and \f scans'
_diffrn_radiation_monochromator confocal
_diffrn_radiation_source 'rotating anode'
_diffrn_radiation_type MoK\a
_diffrn_radiation_wavelength 0.71073
_diffrn_reflns_av_R_equivalents 0.0387
_diffrn_reflns_av_sigmaI/netI 0.0586
_diffrn_reflns_limit_h_max 17
_diffrn_reflns_limit_h_min -16
_diffrn_reflns_limit_k_max 12
_diffrn_reflns_limit_k_min -12
_diffrn_reflns_limit_l_max 24
_diffrn_reflns_limit_l_min -24
_diffrn_reflns_number 21092
_diffrn_reflns_theta_full 25.02
_diffrn_reflns_theta_max 25.02
_diffrn_reflns_theta_min 1.51
_diffrn_standards_decay_% 0
_diffrn_standards_interval_count 0
_diffrn_standards_interval_time 0
_diffrn_standards_number 0
_exptl_absorpt_coefficient_mu 5.009
_exptl_absorpt_correction_T_max 0.8248
_exptl_absorpt_correction_T_min 0.4659
_exptl_absorpt_correction_type multi-scan
_exptl_absorpt_process_details crystalclear
_exptl_crystal_density_diffrn 1.943
_exptl_crystal_density_method 'not measured'
_exptl_crystal_F_000 1740
_exptl_crystal_size_max 0.18
_exptl_crystal_size_mid 0.04
_exptl_crystal_size_min 0.04
_refine_diff_density_max 0.419
_refine_diff_density_min -0.657
_refine_diff_density_rms 0.088
_refine_ls_abs_structure_details 'Flack H D (1983), Acta Cryst. A39, 876-881'
_refine_ls_abs_structure_Flack 0.011(8)
_refine_ls_extinction_method none
_refine_ls_goodness_of_fit_ref 0.996
_refine_ls_hydrogen_treatment constr
_refine_ls_matrix_type full
_refine_ls_number_parameters 757
_refine_ls_number_reflns 9605
_refine_ls_number_restraints 1
_refine_ls_restrained_S_all 0.996
_refine_ls_R_factor_all 0.0493
_refine_ls_R_factor_gt 0.0359
_refine_ls_shift/su_max 0.001
_refine_ls_shift/su_mean 0.000
_refine_ls_structure_factor_coef Fsqd
_refine_ls_weighting_details 'calc w=1/[\s^2^(Fo^2^)+(0.0247P)^2^+0.0000P] where P=(Fo^2^+2Fc^2^)/3'
_refine_ls_weighting_scheme calc
_refine_ls_wR_factor_gt 0.0597
_refine_ls_wR_factor_ref 0.0653
_reflns_number_gt 7865
_reflns_number_total 9605
_reflns_threshold_expression >2sigma(I)
_cod_data_source_file om200395g_si_002.cif
_cod_data_source_block Comp8
_cod_depositor_comments
;
The following automatic conversions were performed:

'_symmetry_cell_setting' value 'Monoclinic' changed to 'monoclinic'
according to /home/saulius/struct/CIF-dictionaries/cif_core.dic
dictionary named 'cif_core.dic' version 2.4.1 from
2010-06-29.

'_exptl_absorpt_correction_type' value 'MULTI-SCAN'
changed to 'multi-scan' according to
/home/saulius/struct/CIF-dictionaries/cif_core.dic dictionary named
'cif_core.dic' version 2.4.1 from
2010-06-29.

'_refine_ls_hydrogen_treatment' value 'CONSTR' changed
to 'constr' according to
/home/saulius/struct/CIF-dictionaries/cif_core.dic dictionary named
'cif_core.dic' version 2.4.1 from 2010-06-29.

Automatic conversion script
Id: cif_fix_values 1715 2011-07-08 13:25:40Z adriana 
;
_cod_original_cell_volume 3071.0(11)
_cod_original_sg_symbol_H-M P2(1)
_cod_database_code 4064896

loop_
_symmetry_equiv_pos_as_xyz
'x, y, z'
'-x, y+1/2, -z'

loop_
_atom_site_label
_atom_site_type_symbol
_atom_site_fract_x
_atom_site_fract_y
_atom_site_fract_z
_atom_site_U_iso_or_equiv
_atom_site_adp_type
_atom_site_occupancy
_atom_site_symmetry_multiplicity
_atom_site_calc_flag
_atom_site_refinement_flags
Se1 Se 1.10175(4) 0.63536(6) 0.86343(3) 0.04131(16) Uani 1 1 d .
Se2 Se 1.00782(5) 0.34816(6) 0.84446(3) 0.04371(17) Uani 1 1 d .
Se3 Se 0.51836(5) 0.93695(6) 0.84978(3) 0.04357(17) Uani 1 1 d .
Se4 Se 0.59854(4) 0.64233(6) 0.86006(3) 0.04206(16) Uani 1 1 d .
Se5 Se 0.20259(4) 0.75401(6) 0.44546(3) 0.04275(16) Uani 1 1 d .
Se6 Se 0.25872(4) 0.47508(6) 0.51968(3) 0.04479(16) Uani 1 1 d .
Fe1 Fe 1.08930(6) 0.47196(9) 0.78130(5) 0.0463(2) Uani 1 1 d .
Fe2 Fe 0.94806(6) 0.55805(9) 0.81568(4) 0.0405(2) Uani 1 1 d .
Fe3 Fe 0.59563(6) 0.81456(9) 0.78390(4) 0.0418(2) Uani 1 1 d .
Fe4 Fe 0.44877(6) 0.73449(9) 0.81419(4) 0.0412(2) Uani 1 1 d .
Fe5 Fe 0.34323(6) 0.63544(10) 0.47862(5) 0.0456(2) Uani 1 1 d .
Fe6 Fe 0.19241(6) 0.53812(8) 0.40660(4) 0.0411(2) Uani 1 1 d .
O1 O 1.2759(4) 0.3651(7) 0.8287(4) 0.121(3) Uani 1 1 d .
O2 O 1.0143(4) 0.2925(6) 0.6713(3) 0.0911(19) Uani 1 1 d .
O3 O 1.1173(6) 0.6827(7) 0.6939(3) 0.118(3) Uani 1 1 d .
O4 O 0.7955(4) 0.4361(6) 0.7150(3) 0.110(2) Uani 1 1 d .
O5 O 0.9171(4) 0.7932(6) 0.7345(3) 0.098(2) Uani 1 1 d .
O6 O 0.8470(3) 0.6246(6) 0.9145(3) 0.0804(17) Uani 1 1 d .
O7 O 1.0523(3) 0.6204(4) 1.0345(2) 0.0537(12) Uani 1 1 d .
O8 O 0.7869(4) 0.9052(6) 0.8378(3) 0.095(2) Uani 1 1 d .
O9 O 0.5362(4) 1.0079(6) 0.6791(3) 0.0871(18) Uani 1 1 d .
O10 O 0.6135(4) 0.6148(6) 0.6878(3) 0.098(2) Uani 1 1 d .
O11 O 0.3006(4) 0.8810(7) 0.7221(3) 0.109(2) Uani 1 1 d .
O12 O 0.4007(4) 0.5209(6) 0.7205(3) 0.0909(19) Uani 1 1 d .
O13 O 0.3469(3) 0.6550(6) 0.9108(3) 0.0774(17) Uani 1 1 d .
O14 O 0.5477(3) 0.6485(4) 1.0335(2) 0.0520(12) Uani 1 1 d .
O15 O 0.4242(4) 0.7671(6) 0.6055(3) 0.105(2) Uani 1 1 d .
O16 O 0.4821(5) 0.4350(7) 0.4845(4) 0.134(3) Uani 1 1 d .
O17 O 0.4088(4) 0.7862(6) 0.3806(3) 0.0952(18) Uani 1 1 d .
O18 O 0.2770(4) 0.3105(6) 0.3678(3) 0.109(2) Uani 1 1 d .
O19 O 0.1745(4) 0.6383(6) 0.2719(3) 0.0941(18) Uani 1 1 d .
O20 O -0.0027(3) 0.4594(6) 0.3814(2) 0.0789(16) Uani 1 1 d .
O21 O 0.0097(3) 0.4986(4) 0.5457(2) 0.0604(12) Uani 1 1 d .
N1 N 1.0975(3) 0.4640(5) 0.9732(2) 0.0439(13) Uani 1 1 d .
N2 N 0.5989(3) 0.8014(5) 0.9759(2) 0.0426(13) Uani 1 1 d .
N3 N 0.1201(3) 0.6487(5) 0.5462(2) 0.0419(12) Uani 1 1 d .
C1 C 1.2032(6) 0.4059(9) 0.8089(5) 0.079(3) Uani 1 1 d .
C2 C 1.0428(5) 0.3647(7) 0.7138(4) 0.061(2) Uani 1 1 d .
C3 C 1.1069(6) 0.5985(8) 0.7278(4) 0.076(3) Uani 1 1 d .
C4 C 0.8560(5) 0.4817(8) 0.7555(4) 0.064(2) Uani 1 1 d .
C5 C 0.9296(5) 0.7019(8) 0.7674(4) 0.062(2) Uani 1 1 d .
C6 C 0.8876(4) 0.5977(6) 0.8758(3) 0.0479(18) Uani 1 1 d .
C7 C 1.1557(4) 0.5548(7) 0.9520(3) 0.0502(18) Uani 1 1 d .
H7A H 1.2132 0.5118 0.9508 0.060 Uiso 1 1 calc R
H7B H 1.1717 0.6228 0.9853 0.060 Uiso 1 1 calc R
C8 C 1.0849(5) 0.3425(6) 0.9393(3) 0.0529(18) Uani 1 1 d .
H8A H 1.0559 0.2833 0.9640 0.063 Uiso 1 1 calc R
H8B H 1.1457 0.3079 0.9400 0.063 Uiso 1 1 calc R
C9 C 1.0443(4) 0.5095(7) 1.0134(3) 0.0451(16) Uani 1 1 d .
C10 C 0.9771(5) 0.4141(6) 1.0319(3) 0.0521(18) Uani 1 1 d .
H10A H 0.9313 0.3881 0.9912 0.063 Uiso 1 1 calc R
H10B H 1.0118 0.3376 1.0510 0.063 Uiso 1 1 calc R
C11 C 0.9265(4) 0.4658(6) 1.0810(3) 0.0441(16) Uani 1 1 d .
C12 C 0.9713(5) 0.4908(7) 1.1454(4) 0.0567(19) Uani 1 1 d .
H12A H 1.0358 0.4824 1.1594 0.068 Uiso 1 1 calc R
C13 C 0.9237(6) 0.5288(8) 1.1914(4) 0.072(2) Uani 1 1 d .
H13A H 0.9561 0.5449 1.2357 0.086 Uiso 1 1 calc R
C14 C 0.8301(7) 0.5426(8) 1.1717(4) 0.080(3) Uani 1 1 d .
H14A H 0.7979 0.5689 1.2024 0.096 Uiso 1 1 calc R
C15 C 0.7817(5) 0.5174(9) 1.1055(5) 0.083(3) Uani 1 1 d .
H15A H 0.7171 0.5250 1.0919 0.100 Uiso 1 1 calc R
C16 C 0.8306(5) 0.4808(8) 1.0602(4) 0.067(2) Uani 1 1 d .
H16A H 0.7989 0.4662 1.0156 0.080 Uiso 1 1 calc R
C17 C 0.7115(5) 0.8694(7) 0.8144(3) 0.0534(18) Uani 1 1 d .
C18 C 0.5583(5) 0.9324(7) 0.7193(3) 0.0538(18) Uani 1 1 d .
C19 C 0.6077(5) 0.6937(8) 0.7245(4) 0.060(2) Uani 1 1 d .
C20 C 0.3592(5) 0.8255(8) 0.7575(4) 0.066(2) Uani 1 1 d .
C21 C 0.4211(5) 0.6018(8) 0.7580(4) 0.065(2) Uani 1 1 d .
C22 C 0.3876(5) 0.6883(7) 0.8741(4) 0.055(2) Uani 1 1 d .
C23 C 0.5927(4) 0.9263(6) 0.9456(3) 0.0474(17) Uani 1 1 d .
H23A H 0.6554 0.9563 0.9485 0.057 Uiso 1 1 calc R
H23B H 0.5656 0.9852 0.9717 0.057 Uiso 1 1 calc R
C24 C 0.6539(4) 0.7106(7) 0.9521(3) 0.0510(19) Uani 1 1 d .
H24A H 0.6668 0.6383 0.9830 0.061 Uiso 1 1 calc R
H24B H 0.7132 0.7507 0.9530 0.061 Uiso 1 1 calc R
C25 C 0.5442(4) 0.7609(7) 1.0162(3) 0.0404(15) Uani 1 1 d .
C26 C 0.4841(5) 0.8593(6) 1.0380(3) 0.0519(18) Uani 1 1 d .
H26A H 0.4371 0.8889 0.9988 0.062 Uiso 1 1 calc R
H26B H 0.5225 0.9329 1.0566 0.062 Uiso 1 1 calc R
C27 C 0.4362(5) 0.8113(6) 1.0890(3) 0.0441(17) Uani 1 1 d .
C28 C 0.4822(5) 0.8053(7) 1.1561(4) 0.055(2) Uani 1 1 d .
H28A H 0.5453 0.8260 1.1698 0.066 Uiso 1 1 calc R
C29 C 0.4375(6) 0.7698(8) 1.2030(4) 0.063(2) Uani 1 1 d .
H29A H 0.4700 0.7651 1.2480 0.076 Uiso 1 1 calc R
C30 C 0.3457(6) 0.7416(8) 1.1835(4) 0.075(2) Uani 1 1 d .
H30A H 0.3144 0.7218 1.2156 0.090 Uiso 1 1 calc R
C31 C 0.2979(5) 0.7415(8) 1.1170(5) 0.077(2) Uani 1 1 d .
H31A H 0.2354 0.7176 1.1039 0.093 Uiso 1 1 calc R
C32 C 0.3437(5) 0.7774(7) 1.0694(4) 0.061(2) Uani 1 1 d .
H32A H 0.3117 0.7785 1.0242 0.073 Uiso 1 1 calc R
C33 C 0.3959(5) 0.7177(7) 0.5553(4) 0.064(2) Uani 1 1 d .
C34 C 0.4281(5) 0.5126(9) 0.4815(4) 0.076(2) Uani 1 1 d .
C35 C 0.3834(5) 0.7273(7) 0.4187(4) 0.0597(19) Uani 1 1 d .
C36 C 0.2419(5) 0.3971(7) 0.3833(3) 0.062(2) Uani 1 1 d .
C37 C 0.1826(5) 0.6010(7) 0.3246(4) 0.0604(19) Uani 1 1 d .
C38 C 0.0731(5) 0.4901(7) 0.3926(3) 0.0505(16) Uani 1 1 d .
C39 C 0.1507(4) 0.7684(6) 0.5252(3) 0.0529(17) Uani 1 1 d .
H39A H 0.1981 0.8048 0.5622 0.063 Uiso 1 1 calc R
H39B H 0.0985 0.8280 0.5145 0.063 Uiso 1 1 calc R
C40 C 0.1917(4) 0.5615(7) 0.5795(3) 0.0527(17) Uani 1 1 d .
H40A H 0.1643 0.4957 0.6016 0.063 Uiso 1 1 calc R
H40B H 0.2368 0.6085 0.6139 0.063 Uiso 1 1 calc R
C41 C 0.0282(4) 0.6070(6) 0.5297(3) 0.0433(16) Uani 1 1 d .
C42 C -0.0432(4) 0.7006(6) 0.4915(4) 0.0520(18) Uani 1 1 d .
H42A H -0.0288 0.7210 0.4496 0.062 Uiso 1 1 calc R
H42B H -0.0382 0.7798 0.5172 0.062 Uiso 1 1 calc R
C43 C -0.1433(5) 0.6532(6) 0.4760(4) 0.0535(19) Uani 1 1 d .
C44 C -0.1837(5) 0.6226(8) 0.5262(5) 0.079(2) Uani 1 1 d .
H44A H -0.1488 0.6248 0.5708 0.095 Uiso 1 1 calc R
C45 C -0.2786(7) 0.5877(8) 0.5100(6) 0.101(3) Uani 1 1 d .
H45A H -0.3074 0.5683 0.5436 0.121 Uiso 1 1 calc R
C46 C -0.3255(9) 0.5830(11) 0.4467(8) 0.132(5) Uani 1 1 d .
H46A H -0.3871 0.5550 0.4365 0.158 Uiso 1 1 calc R
C47 C -0.2888(8) 0.6173(12) 0.3942(6) 0.129(4) Uani 1 1 d .
H47 H -0.3252 0.6181 0.3500 0.155 Uiso 1 1 calc R
C48 C -0.1944(6) 0.6506(10) 0.4108(5) 0.096(3) Uani 1 1 d .
H48A H -0.1662 0.6712 0.3770 0.115 Uiso 1 1 calc R

loop_
_atom_site_aniso_label
_atom_site_aniso_U_11
_atom_site_aniso_U_22
_atom_site_aniso_U_33
_atom_site_aniso_U_23
_atom_site_aniso_U_13
_atom_site_aniso_U_12
Se1 0.0451(4) 0.0378(3) 0.0423(4) -0.0029(3) 0.0137(3) -0.0054(3)
Se2 0.0493(4) 0.0334(4) 0.0497(4) -0.0060(3) 0.0152(3) -0.0016(3)
Se3 0.0504(4) 0.0346(4) 0.0488(4) 0.0051(3) 0.0187(3) 0.0018(3)
Se4 0.0443(4) 0.0359(4) 0.0484(4) 0.0047(3) 0.0165(3) 0.0045(3)
Se5 0.0492(4) 0.0345(3) 0.0446(4) 0.0037(3) 0.0123(3) -0.0008(3)
Se6 0.0506(4) 0.0406(4) 0.0449(4) 0.0079(3) 0.0156(3) 0.0063(3)
Fe1 0.0498(6) 0.0490(6) 0.0443(6) -0.0082(5) 0.0201(5) -0.0007(5)
Fe2 0.0392(5) 0.0401(5) 0.0409(5) -0.0023(4) 0.0082(4) 0.0028(5)
Fe3 0.0452(5) 0.0423(6) 0.0412(6) 0.0030(4) 0.0175(4) -0.0027(5)
Fe4 0.0368(5) 0.0434(6) 0.0432(5) 0.0048(5) 0.0101(4) -0.0030(5)
Fe5 0.0399(5) 0.0503(6) 0.0471(6) 0.0043(5) 0.0123(4) -0.0009(5)
Fe6 0.0491(5) 0.0387(5) 0.0367(5) -0.0041(4) 0.0134(4) -0.0018(4)
O1 0.055(4) 0.119(6) 0.189(7) -0.014(5) 0.032(4) 0.017(4)
O2 0.113(5) 0.095(5) 0.068(4) -0.037(4) 0.029(3) -0.033(4)
O3 0.217(8) 0.084(5) 0.083(5) 0.004(4) 0.094(5) -0.006(5)
O4 0.078(4) 0.101(5) 0.121(5) -0.031(4) -0.028(4) -0.001(4)
O5 0.123(5) 0.075(4) 0.080(4) 0.033(4) -0.001(4) 0.009(4)
O6 0.067(3) 0.105(4) 0.077(4) 0.009(4) 0.034(3) 0.029(4)
O7 0.068(3) 0.038(3) 0.059(3) -0.007(2) 0.022(2) -0.003(3)
O8 0.058(4) 0.094(5) 0.130(5) 0.007(4) 0.019(3) -0.017(3)
O9 0.127(5) 0.072(4) 0.055(4) 0.021(3) 0.013(3) 0.002(4)
O10 0.137(6) 0.076(4) 0.102(5) -0.020(4) 0.068(5) 0.000(4)
O11 0.071(4) 0.121(6) 0.114(5) 0.040(4) -0.011(4) 0.022(4)
O12 0.114(5) 0.072(4) 0.072(4) -0.019(3) -0.002(3) -0.008(3)
O13 0.060(3) 0.113(5) 0.066(4) 0.009(3) 0.029(3) -0.023(4)
O14 0.065(3) 0.038(3) 0.059(3) 0.003(2) 0.029(2) 0.007(3)
O15 0.120(5) 0.116(5) 0.060(4) -0.013(4) -0.009(3) -0.033(4)
O16 0.104(5) 0.137(6) 0.188(7) 0.056(5) 0.087(5) 0.071(5)
O17 0.099(4) 0.104(5) 0.095(4) 0.023(4) 0.049(4) -0.019(4)
O18 0.135(5) 0.091(5) 0.114(5) -0.023(4) 0.055(4) 0.036(4)
O19 0.128(5) 0.111(5) 0.047(3) 0.004(3) 0.030(3) -0.024(4)
O20 0.064(3) 0.097(4) 0.075(4) -0.014(3) 0.016(3) -0.029(3)
O21 0.067(3) 0.037(3) 0.083(3) 0.013(2) 0.030(3) 0.000(2)
N1 0.045(3) 0.044(3) 0.041(3) 0.003(3) 0.009(3) -0.001(3)
N2 0.046(3) 0.044(3) 0.040(3) -0.002(3) 0.015(3) -0.009(3)
N3 0.042(3) 0.041(3) 0.045(3) -0.002(2) 0.017(2) 0.001(3)
C1 0.053(5) 0.086(7) 0.107(7) -0.018(6) 0.034(5) -0.009(5)
C2 0.074(5) 0.057(5) 0.054(5) -0.011(4) 0.018(4) -0.008(4)
C3 0.122(7) 0.062(6) 0.058(5) -0.018(4) 0.048(5) -0.010(5)
C4 0.054(5) 0.057(5) 0.071(5) -0.016(4) -0.005(4) 0.010(4)
C5 0.068(5) 0.060(5) 0.054(5) 0.000(4) 0.008(4) -0.006(4)
C6 0.040(4) 0.055(5) 0.049(4) 0.009(3) 0.012(3) 0.016(3)
C7 0.037(4) 0.058(4) 0.050(4) -0.013(4) 0.003(3) -0.004(4)
C8 0.065(5) 0.040(4) 0.055(5) 0.002(3) 0.017(4) 0.007(4)
C9 0.046(4) 0.047(5) 0.038(4) 0.010(3) 0.004(3) -0.002(3)
C10 0.063(5) 0.040(4) 0.056(5) 0.006(4) 0.021(4) 0.002(4)
C11 0.049(4) 0.033(4) 0.053(4) 0.009(3) 0.017(3) 0.003(3)
C12 0.056(4) 0.058(5) 0.058(5) 0.008(4) 0.018(4) -0.012(4)
C13 0.090(6) 0.081(6) 0.048(5) -0.008(4) 0.024(4) -0.021(5)
C14 0.108(7) 0.069(6) 0.083(7) 0.020(5) 0.059(6) 0.010(6)
C15 0.058(5) 0.093(7) 0.105(7) 0.048(6) 0.032(5) 0.016(5)
C16 0.064(5) 0.083(6) 0.054(5) 0.012(4) 0.018(4) 0.002(5)
C17 0.048(4) 0.057(5) 0.060(5) 0.008(4) 0.023(4) -0.010(4)
C18 0.067(5) 0.053(5) 0.043(4) -0.003(4) 0.018(4) -0.006(4)
C19 0.070(5) 0.054(5) 0.067(5) -0.002(4) 0.040(4) 0.001(4)
C20 0.047(4) 0.073(5) 0.075(6) 0.009(5) 0.013(4) -0.006(4)
C21 0.067(5) 0.069(6) 0.054(5) 0.004(4) 0.007(4) -0.016(4)
C22 0.043(4) 0.064(5) 0.058(5) 0.008(4) 0.010(4) -0.007(4)
C23 0.048(4) 0.045(4) 0.052(4) -0.015(3) 0.018(3) -0.014(3)
C24 0.048(4) 0.064(5) 0.042(4) 0.002(3) 0.012(3) 0.023(4)
C25 0.042(3) 0.041(4) 0.040(4) 0.000(3) 0.014(3) -0.009(3)
C26 0.069(5) 0.039(4) 0.057(5) -0.002(3) 0.033(4) -0.003(4)
C27 0.053(4) 0.032(4) 0.058(5) -0.011(3) 0.035(4) 0.003(3)
C28 0.051(4) 0.054(5) 0.061(5) -0.007(4) 0.017(4) -0.003(4)
C29 0.084(6) 0.064(5) 0.049(5) 0.002(4) 0.030(4) -0.004(5)
C30 0.102(7) 0.063(5) 0.080(6) 0.011(5) 0.062(5) -0.001(5)
C31 0.058(5) 0.077(6) 0.105(7) -0.016(6) 0.036(5) -0.021(5)
C32 0.057(4) 0.068(5) 0.064(5) -0.014(4) 0.027(4) -0.006(4)
C33 0.057(5) 0.074(5) 0.056(5) 0.008(4) 0.007(4) -0.014(4)
C34 0.055(5) 0.095(7) 0.088(6) 0.023(5) 0.035(4) 0.023(5)
C35 0.058(4) 0.063(5) 0.063(5) 0.000(4) 0.025(4) -0.003(4)
C36 0.077(5) 0.054(5) 0.063(5) -0.017(4) 0.033(4) 0.007(4)
C37 0.069(5) 0.066(5) 0.052(5) 0.003(4) 0.026(4) -0.011(4)
C38 0.054(4) 0.058(4) 0.041(4) -0.006(3) 0.013(3) -0.011(4)
C39 0.050(4) 0.047(4) 0.063(5) -0.017(3) 0.019(3) -0.007(3)
C40 0.053(4) 0.068(5) 0.038(4) 0.006(3) 0.014(3) 0.001(4)
C41 0.056(4) 0.039(4) 0.039(4) -0.012(3) 0.020(3) 0.004(3)
C42 0.058(4) 0.031(3) 0.072(5) -0.001(3) 0.024(4) -0.002(3)
C43 0.048(4) 0.031(4) 0.081(6) -0.009(4) 0.017(4) 0.005(4)
C44 0.067(5) 0.061(5) 0.124(8) 0.018(5) 0.052(5) 0.008(4)
C45 0.084(7) 0.056(6) 0.189(12) -0.009(7) 0.084(7) -0.005(5)
C46 0.096(9) 0.095(9) 0.205(17) -0.055(10) 0.040(10) -0.041(7)
C47 0.098(9) 0.123(10) 0.144(12) -0.036(9) -0.011(7) 0.002(8)
C48 0.063(5) 0.125(8) 0.091(7) -0.049(6) 0.004(5) 0.003(5)

loop_
_atom_type_symbol
_atom_type_description
_atom_type_scat_dispersion_real
_atom_type_scat_dispersion_imag
_atom_type_scat_source
C C 0.0033 0.0016 'International Tables Vol C Tables 4.2.6.8 and 6.1.1.4'
H H 0.0000 0.0000 'International Tables Vol C Tables 4.2.6.8 and 6.1.1.4'
N N 0.0061 0.0033 'International Tables Vol C Tables 4.2.6.8 and 6.1.1.4'
O O 0.0106 0.0060 'International Tables Vol C Tables 4.2.6.8 and 6.1.1.4'
Fe Fe 0.3463 0.8444 'International Tables Vol C Tables 4.2.6.8 and 6.1.1.4'
Se Se -0.0929 2.2259 'International Tables Vol C Tables 4.2.6.8 and 6.1.1.4'

loop_
_geom_angle_atom_site_label_1
_geom_angle_atom_site_label_2
_geom_angle_atom_site_label_3
_geom_angle
C7 Se1 Fe1 107.3(2)
C7 Se1 Fe2 110.61(19)
Fe1 Se1 Fe2 65.01(4)
C8 Se2 Fe2 110.76(19)
C8 Se2 Fe1 108.2(2)
Fe2 Se2 Fe1 65.05(4)
C23 Se3 Fe4 109.91(19)
C23 Se3 Fe3 108.35(19)
Fe4 Se3 Fe3 65.54(4)
C24 Se4 Fe3 107.3(2)
C24 Se4 Fe4 110.19(18)
Fe3 Se4 Fe4 65.34(4)
C39 Se5 Fe5 107.7(2)
C39 Se5 Fe6 110.23(19)
Fe5 Se5 Fe6 65.16(4)
C40 Se6 Fe5 107.8(2)
C40 Se6 Fe6 109.96(18)
Fe5 Se6 Fe6 64.94(4)
C1 Fe1 C2 98.7(4)
C1 Fe1 C3 101.4(4)
C2 Fe1 C3 93.6(3)
C1 Fe1 Se1 99.1(3)
C2 Fe1 Se1 162.0(3)
C3 Fe1 Se1 85.6(2)
C1 Fe1 Se2 101.4(3)
C2 Fe1 Se2 86.9(2)
C3 Fe1 Se2 156.8(3)
Se1 Fe1 Se2 86.92(4)
C1 Fe1 Fe2 146.3(3)
C2 Fe1 Fe2 105.1(2)
C3 Fe1 Fe2 100.6(3)
Se1 Fe1 Fe2 57.61(4)
Se2 Fe1 Fe2 57.22(4)
C6 Fe2 C4 99.0(3)
C6 Fe2 C5 99.7(3)
C4 Fe2 C5 90.2(4)
C6 Fe2 Se2 105.3(2)
C4 Fe2 Se2 86.3(2)
C5 Fe2 Se2 154.9(3)
C6 Fe2 Se1 104.0(2)
C4 Fe2 Se1 157.0(2)
C5 Fe2 Se1 86.5(2)
Se2 Fe2 Se1 87.10(4)
C6 Fe2 Fe1 152.7(2)
C4 Fe2 Fe1 100.8(2)
C5 Fe2 Fe1 98.8(3)
Se2 Fe2 Fe1 57.73(3)
Se1 Fe2 Fe1 57.38(3)
C17 Fe3 C18 97.4(3)
C17 Fe3 C19 101.7(3)
C18 Fe3 C19 91.9(3)
C17 Fe3 Se3 101.5(2)
C18 Fe3 Se3 87.8(2)
C19 Fe3 Se3 156.6(2)
C17 Fe3 Se4 99.2(2)
C18 Fe3 Se4 163.3(2)
C19 Fe3 Se4 86.7(2)
Se3 Fe3 Se4 86.98(4)
C17 Fe3 Fe4 146.2(2)
C18 Fe3 Fe4 106.7(2)
C19 Fe3 Fe4 100.8(2)
Se3 Fe3 Fe4 57.21(4)
Se4 Fe3 Fe4 57.43(4)
C21 Fe4 C22 100.0(3)
C21 Fe4 C20 88.6(4)
C22 Fe4 C20 99.6(3)
C21 Fe4 Se3 153.5(3)
C22 Fe4 Se3 106.4(2)
C20 Fe4 Se3 85.7(3)
C21 Fe4 Se4 88.9(3)
C22 Fe4 Se4 102.2(2)
C20 Fe4 Se4 158.1(2)
Se3 Fe4 Se4 86.88(4)
C21 Fe4 Fe3 98.9(3)
C22 Fe4 Fe3 151.6(2)
C20 Fe4 Fe3 101.8(2)
Se3 Fe4 Fe3 57.25(3)
Se4 Fe4 Fe3 57.23(3)
C34 Fe5 C35 92.2(3)
C34 Fe5 C33 99.8(4)
C35 Fe5 C33 102.3(3)
C34 Fe5 Se5 160.8(3)
C35 Fe5 Se5 87.4(2)
C33 Fe5 Se5 99.0(2)
C34 Fe5 Se6 85.8(2)
C35 Fe5 Se6 158.1(2)
C33 Fe5 Se6 99.5(2)
Se5 Fe5 Se6 87.47(4)
C34 Fe5 Fe6 104.1(3)
C35 Fe5 Fe6 102.1(2)
C33 Fe5 Fe6 144.9(2)
Se5 Fe5 Fe6 57.47(4)
Se6 Fe5 Fe6 57.61(3)
C36 Fe6 C37 88.8(3)
C36 Fe6 C38 101.2(3)
C37 Fe6 C38 96.8(3)
C36 Fe6 Se5 152.0(2)
C37 Fe6 Se5 87.7(2)
C38 Fe6 Se5 106.8(2)
C36 Fe6 Se6 86.9(2)
C37 Fe6 Se6 160.6(2)
C38 Fe6 Se6 102.6(2)
Se5 Fe6 Se6 87.32(3)
C36 Fe6 Fe5 96.9(2)
C37 Fe6 Fe5 104.4(2)
C38 Fe6 Fe5 152.28(19)
Se5 Fe6 Fe5 57.37(3)
Se6 Fe6 Fe5 57.46(4)
C9 N1 C7 117.0(5)
C9 N1 C8 125.3(6)
C7 N1 C8 116.3(5)
C25 N2 C24 119.8(5)
C25 N2 C23 124.1(5)
C24 N2 C23 115.1(5)
C41 N3 C39 124.6(5)
C41 N3 C40 118.8(5)
C39 N3 C40 116.1(5)
O1 C1 Fe1 177.6(9)
O2 C2 Fe1 177.9(7)
O3 C3 Fe1 178.3(7)
O4 C4 Fe2 177.6(8)
O5 C5 Fe2 178.2(7)
O6 C6 Fe2 179.0(6)
N1 C7 Se1 115.7(4)
N1 C7 H7A 108.4
Se1 C7 H7A 108.4
N1 C7 H7B 108.4
Se1 C7 H7B 108.4
H7A C7 H7B 107.4
N1 C8 Se2 115.1(4)
N1 C8 H8A 108.5
Se2 C8 H8A 108.5
N1 C8 H8B 108.5
Se2 C8 H8B 108.5
H8A C8 H8B 107.5
O7 C9 N1 121.4(6)
O7 C9 C10 121.9(6)
N1 C9 C10 116.7(6)
C11 C10 C9 114.4(6)
C11 C10 H10A 108.7
C9 C10 H10A 108.7
C11 C10 H10B 108.7
C9 C10 H10B 108.7
H10A C10 H10B 107.6
C12 C11 C16 119.0(7)
C12 C11 C10 121.8(6)
C16 C11 C10 119.1(7)
C11 C12 C13 121.6(7)
C11 C12 H12A 119.2
C13 C12 H12A 119.2
C14 C13 C12 119.8(7)
C14 C13 H13A 120.1
C12 C13 H13A 120.1
C13 C14 C15 120.0(8)
C13 C14 H14A 120.0
C15 C14 H14A 120.0
C16 C15 C14 119.4(8)
C16 C15 H15A 120.3
C14 C15 H15A 120.3
C15 C16 C11 120.2(7)
C15 C16 H16A 119.9
C11 C16 H16A 119.9
O8 C17 Fe3 176.4(7)
O9 C18 Fe3 178.7(7)
O10 C19 Fe3 177.7(7)
O11 C20 Fe4 178.0(7)
O12 C21 Fe4 177.0(7)
O13 C22 Fe4 177.3(7)
N2 C23 Se3 116.0(4)
N2 C23 H23A 108.3
Se3 C23 H23A 108.3
N2 C23 H23B 108.3
Se3 C23 H23B 108.3
H23A C23 H23B 107.4
N2 C24 Se4 115.9(4)
N2 C24 H24A 108.3
Se4 C24 H24A 108.3
N2 C24 H24B 108.3
Se4 C24 H24B 108.3
H24A C24 H24B 107.4
O14 C25 N2 118.9(6)
O14 C25 C26 123.1(5)
N2 C25 C26 118.0(6)
C25 C26 C27 114.6(5)
C25 C26 H26A 108.6
C27 C26 H26A 108.6
C25 C26 H26B 108.6
C27 C26 H26B 108.6
H26A C26 H26B 107.6
C32 C27 C28 118.5(6)
C32 C27 C26 120.1(7)
C28 C27 C26 121.3(6)
C29 C28 C27 121.5(7)
C29 C28 H28A 119.2
C27 C28 H28A 119.2
C30 C29 C28 119.4(7)
C30 C29 H29A 120.3
C28 C29 H29A 120.3
C29 C30 C31 121.0(7)
C29 C30 H30A 119.5
C31 C30 H30A 119.5
C30 C31 C32 119.2(7)
C30 C31 H31A 120.4
C32 C31 H31A 120.4
C27 C32 C31 120.2(7)
C27 C32 H32A 119.9
C31 C32 H32A 119.9
O15 C33 Fe5 175.2(7)
O16 C34 Fe5 178.8(8)
O17 C35 Fe5 179.7(7)
O18 C36 Fe6 176.6(7)
O19 C37 Fe6 178.1(7)
O20 C38 Fe6 177.6(6)
N3 C39 Se5 114.2(4)
N3 C39 H39A 108.7
Se5 C39 H39A 108.7
N3 C39 H39B 108.7
Se5 C39 H39B 108.7
H39A C39 H39B 107.6
N3 C40 Se6 114.7(4)
N3 C40 H40A 108.6
Se6 C40 H40A 108.6
N3 C40 H40B 108.6
Se6 C40 H40B 108.6
H40A C40 H40B 107.6
O21 C41 N3 119.8(6)
O21 C41 C42 123.9(6)
N3 C41 C42 116.3(5)
C41 C42 C43 114.9(5)
C41 C42 H42A 108.6
C43 C42 H42A 108.6
C41 C42 H42B 108.6
C43 C42 H42B 108.6
H42A C42 H42B 107.5
C48 C43 C44 120.4(8)
C48 C43 C42 118.3(8)
C44 C43 C42 121.2(7)
C43 C44 C45 119.5(9)
C43 C44 H44A 120.2
C45 C44 H44A 120.2
C46 C45 C44 118.8(11)
C46 C45 H45A 120.6
C44 C45 H45A 120.6
C45 C46 C47 123.9(13)
C45 C46 H46A 118.1
C47 C46 H46A 118.1
C46 C47 C48 116.7(11)
C46 C47 H47 121.6
C48 C47 H47 121.6
C43 C48 C47 120.6(10)
C43 C48 H48A 119.7
C47 C48 H48A 119.7

loop_
_geom_bond_atom_site_label_1
_geom_bond_atom_site_label_2
_geom_bond_distance
Se1 C7 1.978(6)
Se1 Fe1 2.3698(12)
Se1 Fe2 2.3758(12)
Se2 C8 1.992(6)
Se2 Fe2 2.3646(12)
Se2 Fe1 2.3782(12)
Se3 C23 2.000(6)
Se3 Fe4 2.3680(12)
Se3 Fe3 2.3689(12)
Se4 C24 1.993(6)
Se4 Fe3 2.3723(11)
Se4 Fe4 2.3774(12)
Se5 C39 2.002(6)
Se5 Fe5 2.3650(12)
Se5 Fe6 2.3676(11)
Se6 C40 1.994(6)
Se6 Fe5 2.3715(12)
Se6 Fe6 2.3755(12)
Fe1 C1 1.775(9)
Fe1 C2 1.775(8)
Fe1 C3 1.779(9)
Fe1 Fe2 2.5500(13)
Fe2 C6 1.764(7)
Fe2 C4 1.774(7)
Fe2 C5 1.774(8)
Fe3 C17 1.764(7)
Fe3 C18 1.786(8)
Fe3 C19 1.796(8)
Fe3 Fe4 2.5639(13)
Fe4 C21 1.777(8)
Fe4 C22 1.786(7)
Fe4 C20 1.792(8)
Fe5 C34 1.783(8)
Fe5 C35 1.786(8)
Fe5 C33 1.788(8)
Fe5 Fe6 2.5483(14)
Fe6 C36 1.759(7)
Fe6 C37 1.785(7)
Fe6 C38 1.792(7)
O1 C1 1.132(9)
O2 C2 1.146(8)
O3 C3 1.154(9)
O4 C4 1.155(8)
O5 C5 1.151(8)
O6 C6 1.157(7)
O7 C9 1.223(7)
O8 C17 1.158(8)
O9 C18 1.126(8)
O10 C19 1.134(8)
O11 C20 1.134(8)
O12 C21 1.128(8)
O13 C22 1.141(7)
O14 C25 1.215(8)
O15 C33 1.133(8)
O16 C34 1.125(9)
O17 C35 1.136(8)
O18 C36 1.126(8)
O19 C37 1.132(8)
O20 C38 1.133(7)
O21 C41 1.222(7)
N1 C9 1.375(8)
N1 C7 1.424(8)
N1 C8 1.428(8)
N2 C25 1.376(7)
N2 C24 1.417(7)
N2 C23 1.430(8)
N3 C41 1.387(7)
N3 C39 1.427(8)
N3 C40 1.427(7)
C7 H7A 0.9700
C7 H7B 0.9700
C8 H8A 0.9700
C8 H8B 0.9700
C9 C10 1.524(8)
C10 C11 1.514(8)
C10 H10A 0.9700
C10 H10B 0.9700
C11 C12 1.348(9)
C11 C16 1.385(9)
C12 C13 1.384(10)
C12 H12A 0.9300
C13 C14 1.351(10)
C13 H13A 0.9300
C14 C15 1.392(11)
C14 H14A 0.9300
C15 C16 1.383(10)
C15 H15A 0.9300
C16 H16A 0.9300
C23 H23A 0.9700
C23 H23B 0.9700
C24 H24A 0.9700
C24 H24B 0.9700
C25 C26 1.500(9)
C26 C27 1.505(8)
C26 H26A 0.9700
C26 H26B 0.9700
C27 C32 1.373(9)
C27 C28 1.376(9)
C28 C29 1.363(9)
C28 H28A 0.9300
C29 C30 1.348(10)
C29 H29A 0.9300
C30 C31 1.370(10)
C30 H30A 0.9300
C31 C32 1.387(10)
C31 H31A 0.9300
C32 H32A 0.9300
C39 H39A 0.9700
C39 H39B 0.9700
C40 H40A 0.9700
C40 H40B 0.9700
C41 C42 1.499(8)
C42 C43 1.519(9)
C42 H42A 0.9700
C42 H42B 0.9700
C43 C48 1.361(10)
C43 C44 1.367(9)
C44 C45 1.408(11)
C44 H44A 0.9300
C45 C46 1.310(14)
C45 H45A 0.9300
C46 C47 1.385(15)
C46 H46A 0.9300
C47 C48 1.397(12)
C47 H47 0.9300
C48 H48A 0.9300

loop_
_geom_torsion_atom_site_label_1
_geom_torsion_atom_site_label_2
_geom_torsion_atom_site_label_3
_geom_torsion_atom_site_label_4
_geom_torsion
C7 Se1 Fe1 C1 -48.5(3)
Fe2 Se1 Fe1 C1 -153.6(3)
C7 Se1 Fe1 C2 122.6(8)
Fe2 Se1 Fe1 C2 17.4(8)
C7 Se1 Fe1 C3 -149.3(4)
Fe2 Se1 Fe1 C3 105.5(3)
C7 Se1 Fe1 Se2 52.60(19)
Fe2 Se1 Fe1 Se2 -52.56(4)
C7 Se1 Fe1 Fe2 105.16(19)
C8 Se2 Fe1 C1 46.6(4)
Fe2 Se2 Fe1 C1 151.6(3)
C8 Se2 Fe1 C2 144.8(3)
Fe2 Se2 Fe1 C2 -110.2(3)
C8 Se2 Fe1 C3 -123.3(7)
Fe2 Se2 Fe1 C3 -18.3(6)
C8 Se2 Fe1 Se1 -52.1(2)
Fe2 Se2 Fe1 Se1 52.88(4)
C8 Se2 Fe1 Fe2 -105.0(2)
C8 Se2 Fe2 C6 -55.4(3)
Fe1 Se2 Fe2 C6 -156.4(2)
C8 Se2 Fe2 C4 -153.7(3)
Fe1 Se2 Fe2 C4 105.3(3)
C8 Se2 Fe2 C5 123.8(6)
Fe1 Se2 Fe2 C5 22.8(6)
C8 Se2 Fe2 Se1 48.4(2)
Fe1 Se2 Fe2 Se1 -52.68(4)
C8 Se2 Fe2 Fe1 101.1(2)
C7 Se1 Fe2 C6 57.9(3)
Fe1 Se1 Fe2 C6 158.0(2)
C7 Se1 Fe2 C4 -120.5(7)
Fe1 Se1 Fe2 C4 -20.4(7)
C7 Se1 Fe2 C5 157.1(3)
Fe1 Se1 Fe2 C5 -102.8(3)
C7 Se1 Fe2 Se2 -47.1(2)
Fe1 Se1 Fe2 Se2 52.98(4)
C7 Se1 Fe2 Fe1 -100.1(2)
C1 Fe1 Fe2 C6 0.0(7)
C2 Fe1 Fe2 C6 133.3(6)
C3 Fe1 Fe2 C6 -130.0(6)
Se1 Fe1 Fe2 C6 -52.2(5)
Se2 Fe1 Fe2 C6 57.2(5)
C1 Fe1 Fe2 C4 -135.8(6)
C2 Fe1 Fe2 C4 -2.5(4)
C3 Fe1 Fe2 C4 94.2(4)
Se1 Fe1 Fe2 C4 172.0(3)
Se2 Fe1 Fe2 C4 -78.5(3)
C1 Fe1 Fe2 C5 132.3(6)
C2 Fe1 Fe2 C5 -94.4(3)
C3 Fe1 Fe2 C5 2.3(4)
Se1 Fe1 Fe2 C5 80.1(2)
Se2 Fe1 Fe2 C5 -170.5(2)
C1 Fe1 Fe2 Se2 -57.2(5)
C2 Fe1 Fe2 Se2 76.1(3)
C3 Fe1 Fe2 Se2 172.8(3)
Se1 Fe1 Fe2 Se2 -109.44(4)
C1 Fe1 Fe2 Se1 52.2(5)
C2 Fe1 Fe2 Se1 -174.5(3)
C3 Fe1 Fe2 Se1 -77.8(3)
Se2 Fe1 Fe2 Se1 109.44(4)
C23 Se3 Fe3 C17 -47.3(3)
Fe4 Se3 Fe3 C17 -151.4(2)
C23 Se3 Fe3 C18 -144.4(3)
Fe4 Se3 Fe3 C18 111.5(2)
C23 Se3 Fe3 C19 125.9(6)
Fe4 Se3 Fe3 C19 21.8(6)
C23 Se3 Fe3 Se4 51.47(19)
Fe4 Se3 Fe3 Se4 -52.61(4)
C23 Se3 Fe3 Fe4 104.08(19)
C24 Se4 Fe3 C17 48.8(3)
Fe4 Se4 Fe3 C17 153.6(2)
C24 Se4 Fe3 C18 -124.3(8)
Fe4 Se4 Fe3 C18 -19.5(8)
C24 Se4 Fe3 C19 150.2(3)
Fe4 Se4 Fe3 C19 -105.1(2)
C24 Se4 Fe3 Se3 -52.34(19)
Fe4 Se4 Fe3 Se3 52.43(4)
C24 Se4 Fe3 Fe4 -104.77(19)
C23 Se3 Fe4 C21 -130.5(6)
Fe3 Se3 Fe4 C21 -28.8(6)
C23 Se3 Fe4 C22 52.5(3)
Fe3 Se3 Fe4 C22 154.3(2)
C23 Se3 Fe4 C20 151.3(3)
Fe3 Se3 Fe4 C20 -107.0(3)
C23 Se3 Fe4 Se4 -49.3(2)
Fe3 Se3 Fe4 Se4 52.45(4)
C23 Se3 Fe4 Fe3 -101.7(2)
C24 Se4 Fe4 C21 -158.3(3)
Fe3 Se4 Fe4 C21 101.4(2)
C24 Se4 Fe4 C22 -58.2(3)
Fe3 Se4 Fe4 C22 -158.6(2)
C24 Se4 Fe4 C20 118.2(7)
Fe3 Se4 Fe4 C20 17.8(7)
C24 Se4 Fe4 Se3 47.9(2)
Fe3 Se4 Fe4 Se3 -52.46(4)
C24 Se4 Fe4 Fe3 100.3(2)
C17 Fe3 Fe4 C21 -135.1(5)
C18 Fe3 Fe4 C21 91.4(3)
C19 Fe3 Fe4 C21 -3.9(4)
Se3 Fe3 Fe4 C21 167.5(2)
Se4 Fe3 Fe4 C21 -82.8(2)
C17 Fe3 Fe4 C22 -3.6(7)
C18 Fe3 Fe4 C22 -137.2(5)
C19 Fe3 Fe4 C22 127.5(6)
Se3 Fe3 Fe4 C22 -61.1(5)
Se4 Fe3 Fe4 C22 48.6(5)
C17 Fe3 Fe4 C20 134.5(5)
C18 Fe3 Fe4 C20 0.9(4)
C19 Fe3 Fe4 C20 -94.4(4)
Se3 Fe3 Fe4 C20 77.0(3)
Se4 Fe3 Fe4 C20 -173.3(3)
C17 Fe3 Fe4 Se3 57.5(4)
C18 Fe3 Fe4 Se3 -76.1(2)
C19 Fe3 Fe4 Se3 -171.4(3)
Se4 Fe3 Fe4 Se3 109.70(4)
C17 Fe3 Fe4 Se4 -52.2(4)
C18 Fe3 Fe4 Se4 174.2(2)
C19 Fe3 Fe4 Se4 78.9(3)
Se3 Fe3 Fe4 Se4 -109.70(4)
C39 Se5 Fe5 C34 121.4(8)
Fe6 Se5 Fe5 C34 16.8(7)
C39 Se5 Fe5 C35 -149.2(3)
Fe6 Se5 Fe5 C35 106.1(2)
C39 Se5 Fe5 C33 -47.2(3)
Fe6 Se5 Fe5 C33 -151.8(2)
C39 Se5 Fe5 Se6 52.04(19)
Fe6 Se5 Fe5 Se6 -52.57(4)
C39 Se5 Fe5 Fe6 104.61(19)
C40 Se6 Fe5 C34 146.2(3)
Fe6 Se6 Fe5 C34 -109.6(3)
C40 Se6 Fe5 C35 -128.4(6)
Fe6 Se6 Fe5 C35 -24.2(6)
C40 Se6 Fe5 C33 46.9(3)
Fe6 Se6 Fe5 C33 151.1(2)
C40 Se6 Fe5 Se5 -51.75(19)
Fe6 Se6 Fe5 Se5 52.45(4)
C40 Se6 Fe5 Fe6 -104.20(19)
C39 Se5 Fe6 C36 -126.6(5)
Fe5 Se5 Fe6 C36 -25.8(5)
C39 Se5 Fe6 C37 150.5(3)
Fe5 Se5 Fe6 C37 -108.8(2)
C39 Se5 Fe6 C38 54.0(3)
Fe5 Se5 Fe6 C38 154.8(2)
C39 Se5 Fe6 Se6 -48.3(2)
Fe5 Se5 Fe6 Se6 52.45(4)
C39 Se5 Fe6 Fe5 -100.8(2)
C40 Se6 Fe6 C36 -158.8(3)
Fe5 Se6 Fe6 C36 100.3(2)
C40 Se6 Fe6 C37 123.7(7)
Fe5 Se6 Fe6 C37 22.8(7)
C40 Se6 Fe6 C38 -58.0(3)
Fe5 Se6 Fe6 C38 -159.0(2)
C40 Se6 Fe6 Se5 48.6(2)
Fe5 Se6 Fe6 Se5 -52.38(4)
C40 Se6 Fe6 Fe5 101.0(2)
C34 Fe5 Fe6 C36 -6.3(3)
C35 Fe5 Fe6 C36 89.2(3)
C33 Fe5 Fe6 C36 -137.7(5)
Se5 Fe5 Fe6 C36 168.1(2)
Se6 Fe5 Fe6 C36 -81.8(2)
C34 Fe5 Fe6 C37 -96.8(3)
C35 Fe5 Fe6 C37 -1.3(3)
C33 Fe5 Fe6 C37 131.8(5)
Se5 Fe5 Fe6 C37 77.6(2)
Se6 Fe5 Fe6 C37 -172.4(2)
C34 Fe5 Fe6 C38 124.4(5)
C35 Fe5 Fe6 C38 -140.2(5)
C33 Fe5 Fe6 C38 -7.1(6)
Se5 Fe5 Fe6 C38 -61.2(5)
Se6 Fe5 Fe6 C38 48.8(5)
C34 Fe5 Fe6 Se5 -174.4(3)
C35 Fe5 Fe6 Se5 -79.0(2)
C33 Fe5 Fe6 Se5 54.2(4)
Se6 Fe5 Fe6 Se5 110.04(4)
C34 Fe5 Fe6 Se6 75.6(2)
C35 Fe5 Fe6 Se6 171.0(2)
C33 Fe5 Fe6 Se6 -55.9(4)
Se5 Fe5 Fe6 Se6 -110.04(4)
C2 Fe1 C1 O1 -148(20)
C3 Fe1 C1 O1 117(20)
Se1 Fe1 C1 O1 30(20)
Se2 Fe1 C1 O1 -59(20)
Fe2 Fe1 C1 O1 -13(21)
C1 Fe1 C2 O2 35(21)
C3 Fe1 C2 O2 137(20)
Se1 Fe1 C2 O2 -136(20)
Se2 Fe1 C2 O2 -66(21)
Fe2 Fe1 C2 O2 -121(20)
C1 Fe1 C3 O3 -129(36)
C2 Fe1 C3 O3 131(36)
Se1 Fe1 C3 O3 -31(36)
Se2 Fe1 C3 O3 41(36)
Fe2 Fe1 C3 O3 25(36)
C6 Fe2 C4 O4 97(18)
C5 Fe2 C4 O4 -3(18)
Se2 Fe2 C4 O4 -158(18)
Se1 Fe2 C4 O4 -85(18)
Fe1 Fe2 C4 O4 -102(18)
C6 Fe2 C5 O5 -138(24)
C4 Fe2 C5 O5 -39(24)
Se2 Fe2 C5 O5 43(25)
Se1 Fe2 C5 O5 119(24)
Fe1 Fe2 C5 O5 62(24)
C4 Fe2 C6 O6 -55(42)
C5 Fe2 C6 O6 37(42)
Se2 Fe2 C6 O6 -143(42)
Se1 Fe2 C6 O6 126(42)
Fe1 Fe2 C6 O6 169(100)
C9 N1 C7 Se1 -94.4(6)
C8 N1 C7 Se1 72.5(6)
Fe1 Se1 C7 N1 -68.2(5)
Fe2 Se1 C7 N1 0.9(5)
C9 N1 C8 Se2 95.2(6)
C7 N1 C8 Se2 -70.4(6)
Fe2 Se2 C8 N1 -4.1(5)
Fe1 Se2 C8 N1 65.4(5)
C7 N1 C9 O7 -5.9(9)
C8 N1 C9 O7 -171.4(6)
C7 N1 C9 C10 175.8(5)
C8 N1 C9 C10 10.2(9)
O7 C9 C10 C11 -3.4(9)
N1 C9 C10 C11 175.0(5)
C9 C10 C11 C12 -68.7(8)
C9 C10 C11 C16 115.1(7)
C16 C11 C12 C13 1.1(11)
C10 C11 C12 C13 -175.0(7)
C11 C12 C13 C14 -0.6(13)
C12 C13 C14 C15 0.6(13)
C13 C14 C15 C16 -1.3(13)
C14 C15 C16 C11 1.9(12)
C12 C11 C16 C15 -1.8(11)
C10 C11 C16 C15 174.5(7)
C18 Fe3 C17 O8 130(11)
C19 Fe3 C17 O8 -136(11)
Se3 Fe3 C17 O8 41(11)
Se4 Fe3 C17 O8 -48(11)
Fe4 Fe3 C17 O8 -5(11)
C17 Fe3 C18 O9 -10(34)
C19 Fe3 C18 O9 -112(34)
Se3 Fe3 C18 O9 92(34)
Se4 Fe3 C18 O9 164(33)
Fe4 Fe3 C18 O9 146(34)
C17 Fe3 C19 O10 135(21)
C18 Fe3 C19 O10 -127(21)
Se3 Fe3 C19 O10 -38(22)
Se4 Fe3 C19 O10 37(21)
Fe4 Fe3 C19 O10 -19(22)
C21 Fe4 C20 O11 69(25)
C22 Fe4 C20 O11 -30(25)
Se3 Fe4 C20 O11 -136(25)
Se4 Fe4 C20 O11 153(25)
Fe3 Fe4 C20 O11 168(25)
C22 Fe4 C21 O12 102(15)
C20 Fe4 C21 O12 3(15)
Se3 Fe4 C21 O12 -75(15)
Se4 Fe4 C21 O12 -156(15)
Fe3 Fe4 C21 O12 -99(15)
C21 Fe4 C22 O13 -9(15)
C20 Fe4 C22 O13 81(15)
Se3 Fe4 C22 O13 170(14)
Se4 Fe4 C22 O13 -100(15)
Fe3 Fe4 C22 O13 -140(14)
C25 N2 C23 Se3 -98.5(6)
C24 N2 C23 Se3 70.2(6)
Fe4 Se3 C23 N2 4.5(5)
Fe3 Se3 C23 N2 -65.4(5)
C25 N2 C24 Se4 96.7(6)
C23 N2 C24 Se4 -72.5(6)
Fe3 Se4 C24 N2 68.9(5)
Fe4 Se4 C24 N2 -0.5(5)
C24 N2 C25 O14 3.8(9)
C23 N2 C25 O14 172.0(5)
C24 N2 C25 C26 -177.6(6)
C23 N2 C25 C26 -9.4(9)
O14 C25 C26 C27 6.2(10)
N2 C25 C26 C27 -172.4(6)
C25 C26 C27 C32 -101.6(7)
C25 C26 C27 C28 81.0(8)
C32 C27 C28 C29 -1.6(10)
C26 C27 C28 C29 175.8(6)
C27 C28 C29 C30 -1.0(12)
C28 C29 C30 C31 3.4(14)
C29 C30 C31 C32 -3.3(14)
C28 C27 C32 C31 1.8(11)
C26 C27 C32 C31 -175.7(7)
C30 C31 C32 C27 0.6(12)
C34 Fe5 C33 O15 -115(9)
C35 Fe5 C33 O15 150(9)
Se5 Fe5 C33 O15 61(9)
Se6 Fe5 C33 O15 -28(9)
Fe6 Fe5 C33 O15 17(9)
C35 Fe5 C34 O16 134(36)
C33 Fe5 C34 O16 31(36)
Se5 Fe5 C34 O16 -137(36)
Se6 Fe5 C34 O16 -68(36)
Fe6 Fe5 C34 O16 -123(36)
C34 Fe5 C35 O17 -168(100)
C33 Fe5 C35 O17 -67(100)
Se5 Fe5 C35 O17 31(100)
Se6 Fe5 C35 O17 108(100)
Fe6 Fe5 C35 O17 87(100)
C37 Fe6 C36 O18 58(13)
C38 Fe6 C36 O18 155(13)
Se5 Fe6 C36 O18 -25(13)
Se6 Fe6 C36 O18 -103(13)
Fe5 Fe6 C36 O18 -46(13)
C36 Fe6 C37 O19 67(22)
C38 Fe6 C37 O19 -34(22)
Se5 Fe6 C37 O19 -141(22)
Se6 Fe6 C37 O19 144(22)
Fe5 Fe6 C37 O19 164(22)
C36 Fe6 C38 O20 -66(16)
C37 Fe6 C38 O20 24(16)
Se5 Fe6 C38 O20 114(16)
Se6 Fe6 C38 O20 -155(16)
Fe5 Fe6 C38 O20 164(16)
C41 N3 C39 Se5 -98.5(5)
C40 N3 C39 Se5 73.6(6)
Fe5 Se5 C39 N3 -67.3(5)
Fe6 Se5 C39 N3 2.1(5)
C41 N3 C40 Se6 99.2(5)
C39 N3 C40 Se6 -73.4(6)
Fe5 Se6 C40 N3 66.5(5)
Fe6 Se6 C40 N3 -2.6(5)
C39 N3 C41 O21 174.3(5)
C40 N3 C41 O21 2.5(8)
C39 N3 C41 C42 -4.9(8)
C40 N3 C41 C42 -176.8(5)
O21 C41 C42 C43 2.5(9)
N3 C41 C42 C43 -178.3(5)
C41 C42 C43 C48 -123.5(7)
C41 C42 C43 C44 61.1(9)
C48 C43 C44 C45 0.3(11)
C42 C43 C44 C45 175.6(6)
C43 C44 C45 C46 1.3(14)
C44 C45 C46 C47 -3.7(19)
C45 C46 C47 C48 4(2)
C44 C43 C48 C47 0.3(13)
C42 C43 C48 C47 -175.1(8)
C46 C47 C48 C43 -2.4(16)
